data_1545274
loop_
_publ_author_name
'Peng, Lu'
'Xu, Shidang'
'Zheng, Xiaokun'
'Cheng, Xiamin'
'Zhang, Ruoyu'
'Liu, Jie'
'Liu, Bin'
'Tong, Aijun'

_publ_section_title
;
 Rational Design of a Red-Emissive Fluorophore with AIE and ESIPT
 Characteristics and Its Application in Light-Up Sensing of Esterase.
;
_journal_issue 5
_journal_name_full 'Analytical chemistry'
_journal_page_first 3162
_journal_page_last 3168
_journal_paper_doi 10.1021/acs.analchem.6b04974
_journal_volume 89
_journal_year 2017
_chemical_formula_moiety 'C13 H13 N5 O'
_chemical_formula_sum 'C13 H13 N5 O'
_chemical_formula_weight 255.28
_chemical_name_systematic
; 
 ? 
;
_space_group_IT_number 14
_symmetry_cell_setting monoclinic
_symmetry_space_group_name_Hall '-P 2yn'
_symmetry_space_group_name_H-M 'P 1 21/n 1'
_atom_sites_solution_hydrogens geom
_atom_sites_solution_primary direct
_atom_sites_solution_secondary difmap
_audit_creation_method SHELXL-97
_cell_angle_alpha 90.00
_cell_angle_beta 91.010(4)
_cell_angle_gamma 90.00
_cell_formula_units_Z 4
_cell_length_a 8.2282(4)
_cell_length_b 6.9940(3)
_cell_length_c 22.3201(9)
_cell_measurement_reflns_used 2865
_cell_measurement_temperature 298.6(4)
_cell_measurement_theta_max 65.8
_cell_measurement_theta_min 3.9
_cell_volume 1284.28(10)
_computing_cell_refinement 'CrysAlisPro 1.171.38.43f (Rigaku OD, 2015)'
_computing_data_collection 'CrysAlisPro 1.171.38.43f (Rigaku OD, 2015)'
_computing_data_reduction 'CrysAlisPro 1.171.38.43f (Rigaku OD, 2015)'
_computing_molecular_graphics 'Bruker SHELXTL'
_computing_publication_material 'Bruker SHELXTL'
_computing_structure_refinement 'SHELXL-97 (Sheldrick, 1997)'
_computing_structure_solution 'SHELXS-97 (Sheldrick, 1990)'
_diffrn_ambient_temperature 298.6(4)
_diffrn_detector_area_resol_mean 5.2137
_diffrn_measured_fraction_theta_full 0.979
_diffrn_measured_fraction_theta_max 0.979
_diffrn_measurement_device_type 'SuperNova, Dual, Cu at zero, AtlasS2'
_diffrn_measurement_method 'omega scans'
_diffrn_radiation_monochromator graphite
_diffrn_radiation_source 'micro-focus sealed tube'
_diffrn_radiation_type CuK\a
_diffrn_radiation_wavelength 1.54178
_diffrn_reflns_av_R_equivalents 0.0284
_diffrn_reflns_av_sigmaI/netI 0.0233
_diffrn_reflns_limit_h_max 8
_diffrn_reflns_limit_h_min -9
_diffrn_reflns_limit_k_max 8
_diffrn_reflns_limit_k_min -7
_diffrn_reflns_limit_l_max 16
_diffrn_reflns_limit_l_min -26
_diffrn_reflns_number 7428
_diffrn_reflns_theta_full 65.77
_diffrn_reflns_theta_max 65.77
_diffrn_reflns_theta_min 3.96
_diffrn_standards_decay_% 0
_diffrn_standards_number 0
_exptl_absorpt_coefficient_mu 0.731
_exptl_absorpt_correction_T_max 1.000
_exptl_absorpt_correction_T_min 0.838
_exptl_absorpt_correction_type multi-scan
_exptl_absorpt_process_details 'CrysAlisPro 1.171.38.43f (Rigaku OD, 2015)'
_exptl_crystal_colour blue
_exptl_crystal_density_diffrn 1.320
_exptl_crystal_density_meas ?
_exptl_crystal_density_method 'not measured'
_exptl_crystal_description prism
_exptl_crystal_F_000 536
_exptl_crystal_size_max 0.10
_exptl_crystal_size_mid 0.05
_exptl_crystal_size_min 0.05
_refine_diff_density_max 0.144
_refine_diff_density_min -0.141
_refine_diff_density_rms 0.032
_refine_ls_extinction_method none
_refine_ls_goodness_of_fit_ref 1.022
_refine_ls_hydrogen_treatment mixed
_refine_ls_matrix_type full
_refine_ls_number_parameters 183
_refine_ls_number_reflns 2187
_refine_ls_number_restraints 0
_refine_ls_restrained_S_all 1.022
_refine_ls_R_factor_all 0.0623
_refine_ls_R_factor_gt 0.0426
_refine_ls_shift/su_max 0.000
_refine_ls_shift/su_mean 0.000
_refine_ls_structure_factor_coef Fsqd
_refine_ls_weighting_details 'calc w=1/[\s^2^(Fo^2^)+(0.0010P)^2^+0.7000P] where P=(Fo^2^+2Fc^2^)/3'
_refine_ls_weighting_scheme calc
_refine_ls_wR_factor_gt 0.0672
_refine_ls_wR_factor_ref 0.0725
_reflns_number_gt 1657
_reflns_number_total 2187
_reflns_threshold_expression >2sigma(I)
_cod_data_source_file ac6b04974_si_004.cif
_cod_data_source_block taj-22
_cod_depositor_comments
;
The following automatic conversions were performed:

'_symmetry_cell_setting' value 'Monoclinic' changed to 'monoclinic'
according to
/usr/data/users/saulius/crontab/automatic-downloads/rss-feeds/ACS/lib/dictionaries/cif_core.dic
dictionary named 'cif_core.dic' version 2.4.2 from 2011-04-26.

'_exptl_crystal_density_meas' value 'none' was changed to '?' - the
value is perceived as not measured.

Automatic conversion script
Id: cif_fix_values 4268 2015-11-12 08:31:59Z antanas 

 Adding full bibliography for 1545273--1545274.cif.
;
_cod_original_sg_symbol_H-M P2(1)/n
_cod_database_code 1545274

loop_
_symmetry_equiv_pos_as_xyz
'x, y, z'
'-x+1/2, y+1/2, -z+1/2'
'-x, -y, -z'
'x-1/2, -y-1/2, z-1/2'

loop_
_atom_site_label
_atom_site_type_symbol
_atom_site_fract_x
_atom_site_fract_y
_atom_site_fract_z
_atom_site_U_iso_or_equiv
_atom_site_adp_type
_atom_site_occupancy
_atom_site_symmetry_multiplicity
_atom_site_calc_flag
_atom_site_refinement_flags
O1 O 0.2538(2) 0.2174(2) 0.52197(6) 0.0666(5) Uani 1 1 d .
H1 H 0.314(3) 0.293(4) 0.5489(11) 0.100 Uiso 1 1 d .
N1 N -0.0715(2) 0.2597(3) 0.34496(7) 0.0600(5) Uani 1 1 d .
N2 N 0.38499(18) 0.5431(2) 0.56671(6) 0.0460(4) Uani 1 1 d .
N3 N 0.5023(3) 1.0151(3) 0.59758(10) 0.0874(7) Uani 1 1 d .
N4 N 0.7063(3) 0.7658(3) 0.73417(8) 0.0771(6) Uani 1 1 d .
N5 N 0.5399(2) 0.3748(3) 0.66865(8) 0.0609(5) Uani 1 1 d .
H5A H 0.619(3) 0.330(4) 0.6967(11) 0.091 Uiso 1 1 d .
H5B H 0.508(3) 0.304(4) 0.6390(11) 0.091 Uiso 1 1 d .
C1 C 0.2171(2) 0.5285(3) 0.47774(8) 0.0453(4) Uani 1 1 d .
C2 C 0.1885(2) 0.3296(3) 0.47862(8) 0.0477(5) Uani 1 1 d .
C3 C 0.0939(2) 0.2421(3) 0.43513(8) 0.0504(5) Uani 1 1 d .
H3 H 0.0770 0.1108 0.4370 0.060 Uiso 1 1 calc R
C4 C 0.0228(2) 0.3464(3) 0.38821(8) 0.0484(5) Uani 1 1 d .
C5 C 0.0508(3) 0.5452(3) 0.38700(9) 0.0551(5) Uani 1 1 d .
H5 H 0.0053 0.6190 0.3563 0.066 Uiso 1 1 calc R
C6 C 0.1442(2) 0.6302(3) 0.43055(8) 0.0536(5) Uani 1 1 d .
H6 H 0.1600 0.7617 0.4287 0.064 Uiso 1 1 calc R
C7 C -0.1354(3) 0.3687(4) 0.29456(9) 0.0691(7) Uani 1 1 d .
H7A H -0.1985 0.4740 0.3090 0.104 Uiso 1 1 calc R
H7B H -0.2030 0.2878 0.2699 0.104 Uiso 1 1 calc R
H7C H -0.0470 0.4165 0.2714 0.104 Uiso 1 1 calc R
C8 C -0.0816(3) 0.0529(3) 0.34221(11) 0.0774(7) Uani 1 1 d .
H8A H 0.0242 0.0009 0.3350 0.116 Uiso 1 1 calc R
H8B H -0.1548 0.0162 0.3103 0.116 Uiso 1 1 calc R
H8C H -0.1210 0.0048 0.3795 0.116 Uiso 1 1 calc R
C9 C 0.3133(2) 0.6266(3) 0.52168(8) 0.0483(5) Uani 1 1 d .
H9 H 0.3252 0.7582 0.5178 0.058 Uiso 1 1 calc R
C10 C 0.4749(2) 0.6502(3) 0.60802(8) 0.0455(4) Uani 1 1 d .
C11 C 0.5489(2) 0.5643(3) 0.65556(8) 0.0469(5) Uani 1 1 d .
C12 C 0.4912(3) 0.8538(3) 0.60230(9) 0.0582(6) Uani 1 1 d .
C13 C 0.6375(3) 0.6796(3) 0.69865(9) 0.0541(5) Uani 1 1 d .

loop_
_atom_site_aniso_label
_atom_site_aniso_U_11
_atom_site_aniso_U_22
_atom_site_aniso_U_33
_atom_site_aniso_U_23
_atom_site_aniso_U_13
_atom_site_aniso_U_12
O1 0.0893(12) 0.0459(8) 0.0633(9) 0.0047(7) -0.0359(8) 0.0037(8)
N1 0.0682(12) 0.0552(10) 0.0557(10) -0.0086(8) -0.0259(9) 0.0041(9)
N2 0.0499(10) 0.0434(9) 0.0443(8) -0.0051(7) -0.0126(7) 0.0023(7)
N3 0.1176(19) 0.0425(11) 0.1003(16) -0.0047(11) -0.0513(14) 0.0026(11)
N4 0.0937(15) 0.0696(13) 0.0667(12) -0.0159(10) -0.0318(11) -0.0042(12)
N5 0.0792(13) 0.0459(10) 0.0567(11) 0.0021(8) -0.0258(10) -0.0023(9)
C1 0.0492(11) 0.0433(10) 0.0431(10) -0.0041(8) -0.0097(8) 0.0051(9)
C2 0.0531(12) 0.0450(10) 0.0445(10) 0.0002(9) -0.0128(9) 0.0083(9)
C3 0.0572(12) 0.0398(10) 0.0535(11) -0.0045(9) -0.0147(9) 0.0032(9)
C4 0.0492(11) 0.0497(11) 0.0460(10) -0.0071(9) -0.0114(9) 0.0057(9)
C5 0.0672(14) 0.0490(12) 0.0484(11) 0.0014(9) -0.0193(10) 0.0087(10)
C6 0.0683(14) 0.0398(10) 0.0521(11) -0.0012(9) -0.0156(10) 0.0049(10)
C7 0.0731(15) 0.0780(16) 0.0553(13) -0.0055(12) -0.0270(11) 0.0062(13)
C8 0.0946(19) 0.0594(14) 0.0772(16) -0.0137(12) -0.0316(14) -0.0078(13)
C9 0.0547(12) 0.0412(10) 0.0486(11) -0.0042(9) -0.0088(9) 0.0029(9)
C10 0.0506(11) 0.0393(10) 0.0462(10) -0.0058(8) -0.0108(9) 0.0023(9)
C11 0.0513(12) 0.0435(11) 0.0454(10) -0.0063(8) -0.0102(9) -0.0001(9)
C12 0.0672(14) 0.0472(12) 0.0591(13) -0.0080(10) -0.0261(11) 0.0058(11)
C13 0.0620(13) 0.0500(12) 0.0497(11) -0.0034(10) -0.0144(10) 0.0025(10)

loop_
_atom_type_symbol
_atom_type_description
_atom_type_scat_dispersion_real
_atom_type_scat_dispersion_imag
_atom_type_scat_source
C C 0.0181 0.0091 'International Tables Vol C Tables 4.2.6.8 and 6.1.1.4'
H H 0.0000 0.0000 'International Tables Vol C Tables 4.2.6.8 and 6.1.1.4'
N N 0.0311 0.0180 'International Tables Vol C Tables 4.2.6.8 and 6.1.1.4'
O O 0.0492 0.0322 'International Tables Vol C Tables 4.2.6.8 and 6.1.1.4'

loop_
_geom_angle_atom_site_label_1
_geom_angle_atom_site_label_2
_geom_angle_atom_site_label_3
_geom_angle
C2 O1 H1 109.2(16)
C4 N1 C7 120.49(18)
C4 N1 C8 120.20(17)
C7 N1 C8 118.15(17)
C9 N2 C10 120.09(16)
C11 N5 H5A 115.1(16)
C11 N5 H5B 114.2(17)
H5A N5 H5B 121(2)
C6 C1 C2 116.27(16)
C6 C1 C9 119.97(17)
C2 C1 C9 123.76(17)
O1 C2 C3 117.39(18)
O1 C2 C1 121.24(17)
C3 C2 C1 121.37(17)
C2 C3 C4 121.39(18)
C2 C3 H3 119.3
C4 C3 H3 119.3
N1 C4 C3 121.48(18)
N1 C4 C5 120.93(17)
C3 C4 C5 117.59(17)
C6 C5 C4 120.39(18)
C6 C5 H5 119.8
C4 C5 H5 119.8
C5 C6 C1 122.98(19)
C5 C6 H6 118.5
C1 C6 H6 118.5
N1 C7 H7A 109.5
N1 C7 H7B 109.5
H7A C7 H7B 109.5
N1 C7 H7C 109.5
H7A C7 H7C 109.5
H7B C7 H7C 109.5
N1 C8 H8A 109.5
N1 C8 H8B 109.5
H8A C8 H8B 109.5
N1 C8 H8C 109.5
H8A C8 H8C 109.5
H8B C8 H8C 109.5
N2 C9 C1 123.83(18)
N2 C9 H9 118.1
C1 C9 H9 118.1
C11 C10 N2 120.45(17)
C11 C10 C12 117.90(17)
N2 C10 C12 121.64(16)
C10 C11 N5 125.14(17)
C10 C11 C13 119.26(18)
N5 C11 C13 115.49(17)
N3 C12 C10 179.2(3)
N4 C13 C11 177.5(2)

loop_
_geom_bond_atom_site_label_1
_geom_bond_atom_site_label_2
_geom_bond_distance
O1 C2 1.350(2)
O1 H1 0.93(3)
N1 C4 1.369(2)
N1 C7 1.450(3)
N1 C8 1.450(3)
N2 C9 1.296(2)
N2 C10 1.391(2)
N3 C12 1.137(3)
N4 C13 1.139(2)
N5 C11 1.359(3)
N5 H5A 0.95(2)
N5 H5B 0.86(3)
C1 C6 1.397(2)
C1 C2 1.411(3)
C1 C9 1.425(2)
C2 C3 1.377(2)
C3 C4 1.396(3)
C3 H3 0.9300
C4 C5 1.410(3)
C5 C6 1.365(3)
C5 H5 0.9300
C6 H6 0.9300
C7 H7A 0.9600
C7 H7B 0.9600
C7 H7C 0.9600
C8 H8A 0.9600
C8 H8B 0.9600
C8 H8C 0.9600
C9 H9 0.9300
C10 C11 1.355(2)
C10 C12 1.436(3)
C11 C13 1.443(3)

loop_
_geom_hbond_atom_site_label_D
_geom_hbond_atom_site_label_H
_geom_hbond_atom_site_label_A
_geom_hbond_distance_DH
_geom_hbond_distance_HA
_geom_hbond_distance_DA
_geom_hbond_angle_DHA
_geom_hbond_site_symmetry_A
O1 H1 N2 0.93(3) 1.88(3) 2.705(2) 145(2) .
N5 H5A N4 0.95(2) 2.14(2) 3.080(2) 172(2) 2_646
N5 H5B N3 0.86(3) 2.22(3) 2.987(3) 147(2) 1_545
